data_7701494
loop_
_publ_author_name
'Xin, Wen-Bo'
'Xu, Guan-Cheng'
'Li, Min'

_publ_section_title
;
 Synthesis and Characterization of a New Organic-inorganic Hybrid
 Ferroelectric: (C4H10N)6[InBr6][InBr4]3&#x2022;H2O
;
_journal_name_full 'Dalton Transactions'
_journal_paper_doi 10.1039/C9DT03970H
_journal_year 2019
_chemical_formula_moiety '3(Br4 In), Br6 In, 6(C4 H10 N)'
_chemical_formula_sum 'C24 H60 Br18 In4 N6'
_chemical_formula_weight 2330.44
_space_group_crystal_system orthorhombic
_space_group_IT_number 60
_space_group_name_Hall '-P 2n 2ab'
_space_group_name_H-M_alt 'P b c n'
_atom_sites_solution_hydrogens geom
_atom_sites_solution_primary iterative
_audit_creation_date 2019-04-10
_audit_creation_method
;
Olex2 1.2
(compiled 2018.05.29 svn.r3508 for OlexSys, GUI svn.r5506)
;
_audit_update_record
;
2019-09-16 deposited with the CCDC.	2019-11-04 downloaded from the CCDC.
;
_cell_angle_alpha 90
_cell_angle_beta 90
_cell_angle_gamma 90
_cell_formula_units_Z 4
_cell_length_a 21.2507(17)
_cell_length_b 19.9219(14)
_cell_length_c 14.9429(10)
_cell_measurement_reflns_used 1455
_cell_measurement_temperature 300.01(10)
_cell_measurement_theta_max 41.5780
_cell_measurement_theta_min 4.1250
_cell_volume 6326.1(8)
_computing_cell_refinement 'CrysAlisPro 1.171.39.46 (Rigaku OD, 2018)'
_computing_data_collection 'CrysAlisPro 1.171.39.46 (Rigaku OD, 2018)'
_computing_data_reduction 'CrysAlisPro 1.171.39.46 (Rigaku OD, 2018)'
_computing_molecular_graphics 'Olex2 (Dolomanov et al., 2009)'
_computing_publication_material 'Olex2 (Dolomanov et al., 2009)'
_computing_structure_refinement 'ShelXL (Sheldrick, 2015)'
_computing_structure_solution 'olex2.solve (Bourhis et al., 2015)'
_diffrn_ambient_environment air
_diffrn_ambient_temperature 300.01(10)
_diffrn_detector 'CCD plate'
_diffrn_detector_area_resol_mean 10.6525
_diffrn_detector_type Atlas
_diffrn_measured_fraction_theta_full 0.993
_diffrn_measured_fraction_theta_max 0.993
_diffrn_measurement_details
;
List of Runs (angles in degrees, time in seconds):

  # Type    Start    End  Width  t~exp~   \w     \q     \k     \f   Frames
#--------------------------------------------------------------------------
  1  \w    -92.00  -2.00   1.00   10.00    --  -39.95 125.00  90.00   90
  2  \w     25.00  57.00   1.00   10.00    --   39.95-125.00 -60.00   32
  3  \w     60.00  95.00   1.00   10.00    --   39.95-125.00 -60.00   35
;
_diffrn_measurement_device 'four-circle diffractometer'
_diffrn_measurement_device_type 'SuperNova, Dual, Cu at home/near, Atlas'
_diffrn_measurement_method '\w scans'
_diffrn_orient_matrix_type 'CrysAlisPro convention (1999,Acta A55,543-557)'
_diffrn_orient_matrix_UB_11 0.0113277000
_diffrn_orient_matrix_UB_12 0.0249732000
_diffrn_orient_matrix_UB_13 0.0964776000
_diffrn_orient_matrix_UB_21 0.0566659000
_diffrn_orient_matrix_UB_22 -0.0480591000
_diffrn_orient_matrix_UB_23 0.0085107000
_diffrn_orient_matrix_UB_31 0.0439726000
_diffrn_orient_matrix_UB_32 0.0554311000
_diffrn_orient_matrix_UB_33 -0.0358129000
_diffrn_radiation_monochromator mirror
_diffrn_radiation_probe x-ray
_diffrn_radiation_type CuK\a
_diffrn_radiation_wavelength 1.54184
_diffrn_reflns_av_R_equivalents 0.0557
_diffrn_reflns_av_unetI/netI 0.0604
_diffrn_reflns_Laue_measured_fraction_full 0.993
_diffrn_reflns_Laue_measured_fraction_max 0.993
_diffrn_reflns_limit_h_max 22
_diffrn_reflns_limit_h_min -25
_diffrn_reflns_limit_k_max 23
_diffrn_reflns_limit_k_min -23
_diffrn_reflns_limit_l_max 15
_diffrn_reflns_limit_l_min -17
_diffrn_reflns_number 11954
_diffrn_reflns_point_group_measured_fraction_full 0.993
_diffrn_reflns_point_group_measured_fraction_max 0.993
_diffrn_reflns_theta_full 66.588
_diffrn_reflns_theta_max 66.588
_diffrn_reflns_theta_min 4.161
_diffrn_source 'micro-focus sealed X-ray tube'
_diffrn_source_type 'SuperNova (Cu) X-ray Source'
_exptl_absorpt_coefficient_mu 25.016
_exptl_absorpt_correction_T_max 1.00000
_exptl_absorpt_correction_T_min 0.41487
_exptl_absorpt_correction_type multi-scan
_exptl_absorpt_process_details
;
CrysAlisPro 1.171.39.46 (Rigaku Oxford Diffraction, 2018)
Empirical absorption correction using spherical harmonics,
 implemented in SCALE3 ABSPACK scaling algorithm.
;
_exptl_crystal_density_diffrn 2.447
_exptl_crystal_description block
_exptl_crystal_F_000 4288
_exptl_crystal_size_max 0.19
_exptl_crystal_size_mid 0.18
_exptl_crystal_size_min 0.17
_refine_diff_density_max 1.704
_refine_diff_density_min -0.851
_refine_diff_density_rms 0.207
_refine_ls_extinction_method none
_refine_ls_goodness_of_fit_ref 0.997
_refine_ls_hydrogen_treatment constr
_refine_ls_matrix_type full
_refine_ls_number_parameters 254
_refine_ls_number_reflns 5561
_refine_ls_number_restraints 121
_refine_ls_restrained_S_all 0.996
_refine_ls_R_factor_all 0.1441
_refine_ls_R_factor_gt 0.0873
_refine_ls_shift/su_max 0.000
_refine_ls_shift/su_mean 0.000
_refine_ls_structure_factor_coef Fsqd
_refine_ls_weighting_details 'w=1/[\s^2^(Fo^2^)+(0.1630P)^2^] where P=(Fo^2^+2Fc^2^)/3'
_refine_ls_weighting_scheme calc
_refine_ls_wR_factor_gt 0.2380
_refine_ls_wR_factor_ref 0.2835
_reflns_Friedel_coverage 0.000
_reflns_number_gt 2825
_reflns_number_total 5561
_reflns_threshold_expression 'I > 2\s(I)'
_cod_data_source_file c9dt03970h2.cif
_cod_data_source_block 03083_CCDC1
_cod_database_code 7701494
_shelx_shelxl_version_number 2014/7
_chemical_oxdiff_usercomment C4A-C3-CSCl
_shelx_space_group_comment
;
The symmetry employed for this shelxl refinement is uniquely defined
by the following loop, which should always be used as a source of
symmetry information in preference to the above space-group names.
They are only intended as comments.
;
_shelx_estimated_absorpt_t_max 0.100
_shelx_estimated_absorpt_t_min 0.087
_reflns_odcompleteness_completeness 35.31
_reflns_odcompleteness_iscentric 1
_reflns_odcompleteness_theta 66.97
_olex2_refinement_description
;
1. Fixed Uiso
 At 1.2 times of:
  All C(H,H) groups, All N(H,H) groups
2. Restrained distances
 C4-N1
 1.45 with sigma of 0.02
 C1-N1
 1.45 with sigma of 0.02
 C1-C2
 1.5 with sigma of 0.02
 C2-C3
 1.5 with sigma of 0.02
 C3-C4
 1.5 with sigma of 0.02
 N3-C9
 1.45 with sigma of 0.02
 C9-C10
 1.52 with sigma of 0.02
 C10-C11
 1.52 with sigma of 0.02
 C11-C12
 1.52 with sigma of 0.02
 C12-N3
 1.45 with sigma of 0.02
 C6-C7
 1.5 with sigma of 0.02
3. Rigid bond restraints
 N1, C1, C2, C3, C4, N3, C9, C10, C11, C12
 with sigma for 1-2 distances of 0.01 and sigma for 1-3 distances of 0.01
4. Uiso/Uaniso restraints and constraints
N1 \\sim C1 \\sim C2 \\sim C3 \\sim C4 \\sim N2 \\sim C5 \\sim C6 \\sim C7
\\sim C8 \\sim N3 \\sim C9 \\sim C10 \\sim C11 \\sim C12: within 2A with sigma
of 0.04 and sigma for terminal atoms of 0.08
5. Others
 Fixed Sof: Br5(0.5) Br6(0.5) Br7(0.5) Br8(0.5)
6.a Secondary CH2 refined with riding coordinates:
 N1(H1A,H1B), C1(H1C,H1D), C2(H2A,H2B), C3(H3A,H3B), C4(H4A,H4B), N2(H2C,H2D),
 C5(H5A,H5B), C6(H6A,H6B), C7(H7A,H7B), C8(H8A,H8B), N3(H3C,H3D), C9(H9A,H9B),
 C10(H10A,H10B), C11(H11A,H11B), C12(H12A,H12B)
;
_olex2_submission_special_instructions 'No special instructions were received'
_oxdiff_exptl_absorpt_empirical_details
;
Empirical correction (ABSPACK) includes:
- Absorption correction using spherical harmonics
- Frame scaling
;
_oxdiff_exptl_absorpt_empirical_full_max 1.761
_oxdiff_exptl_absorpt_empirical_full_min 0.647

loop_
_space_group_symop_operation_xyz
'x, y, z'
'-x+1/2, -y+1/2, z+1/2'
'-x, y, -z+1/2'
'x+1/2, -y+1/2, -z'
'-x, -y, -z'
'x-1/2, y-1/2, -z-1/2'
'x, -y, z-1/2'
'-x-1/2, y-1/2, z'

loop_
_atom_site_label
_atom_site_type_symbol
_atom_site_fract_x
_atom_site_fract_y
_atom_site_fract_z
_atom_site_U_iso_or_equiv
_atom_site_adp_type
_atom_site_occupancy
_atom_site_site_symmetry_order
_atom_site_calc_flag
_atom_site_refinement_flags_posn
_atom_site_refinement_flags_adp
_atom_site_refinement_flags_occupancy
In1 In 0.27161(7) 0.35898(7) 0.62225(8) 0.0897(5) Uani 1 1 d . . .
Br1 Br 0.26536(14) 0.25976(15) 0.5233(2) 0.1423(11) Uani 1 1 d . . .
Br2 Br 0.26781(14) 0.32252(18) 0.78259(16) 0.1360(10) Uani 1 1 d . . .
Br3 Br 0.17848(16) 0.43060(17) 0.5950(3) 0.1683(14) Uani 1 1 d . . .
Br4 Br 0.36733(15) 0.42826(14) 0.6000(2) 0.1462(11) Uani 1 1 d . . .
In2 In 0.5000 0.31671(12) 0.2500 0.1392(10) Uani 1 2 d S T P
Br5 Br 0.4390(3) 0.3200(4) 0.4144(4) 0.163(3) Uani 0.5 1 d . . .
Br6 Br 0.5948(4) 0.2580(6) 0.2911(7) 0.146(3) Uani 0.5 1 d . . .
Br7 Br 0.4279(5) 0.2466(6) 0.1652(7) 0.157(4) Uani 0.5 1 d . . .
Br8 Br 0.5054(7) 0.4308(3) 0.2097(6) 0.215(5) Uani 0.5 1 d . . .
In3 In 0.5000 0.15384(7) 0.7500 0.0637(4) Uani 1 2 d S T P
Br9 Br 0.42970(9) 0.24899(9) 0.67129(13) 0.0863(6) Uani 1 1 d . . .
Br10 Br 0.42379(10) 0.15681(12) 0.89153(13) 0.0973(6) Uani 1 1 d . . .
Br11 Br 0.57075(10) 0.06142(10) 0.82791(14) 0.0986(7) Uani 1 1 d . . .
N1 N 0.1330(16) 0.422(2) 0.898(3) 0.266(13) Uani 1 1 d D U .
H1A H 0.1450 0.4554 0.9340 0.319 Uiso 1 1 calc R . .
H1B H 0.1620 0.4152 0.8564 0.319 Uiso 1 1 calc R . .
C1 C 0.1188(15) 0.3621(18) 0.947(2) 0.219(12) Uani 1 1 d D U .
H1C H 0.1412 0.3630 1.0037 0.263 Uiso 1 1 calc R . .
H1D H 0.1336 0.3237 0.9135 0.263 Uiso 1 1 calc R . .
C2 C 0.0509(15) 0.3539(16) 0.9652(19) 0.188(11) Uani 1 1 d D U .
H2A H 0.0373 0.3089 0.9498 0.225 Uiso 1 1 calc R . .
H2B H 0.0419 0.3618 1.0279 0.225 Uiso 1 1 calc R . .
C3 C 0.0188(15) 0.404(2) 0.909(2) 0.207(11) Uani 1 1 d D U .
H3A H -0.0107 0.3826 0.8682 0.249 Uiso 1 1 calc R . .
H3B H -0.0031 0.4369 0.9448 0.249 Uiso 1 1 calc R . .
C4 C 0.0722(17) 0.433(2) 0.861(3) 0.259(14) Uani 1 1 d D U .
H4A H 0.0721 0.4159 0.8003 0.311 Uiso 1 1 calc R . .
H4B H 0.0655 0.4813 0.8572 0.311 Uiso 1 1 calc R . .
N2 N 0.4300(11) 0.3312(9) 0.8757(12) 0.129(6) Uani 1 1 d . U .
H2C H 0.4649 0.3065 0.8775 0.154 Uiso 1 1 calc R . .
H2D H 0.4048 0.3140 0.8340 0.154 Uiso 1 1 calc R . .
C5 C 0.3989(18) 0.3288(14) 0.9619(18) 0.168(9) Uani 1 1 d . U .
H5A H 0.3628 0.2991 0.9587 0.202 Uiso 1 1 calc R . .
H5B H 0.4276 0.3113 1.0066 0.202 Uiso 1 1 calc R . .
C6 C 0.3798(18) 0.3920(15) 0.986(2) 0.205(11) Uani 1 1 d D U .
H6A H 0.3854 0.3998 1.0491 0.246 Uiso 1 1 calc R . .
H6B H 0.3361 0.3995 0.9699 0.246 Uiso 1 1 calc R . .
C7 C 0.4221(18) 0.4345(14) 0.932(2) 0.190(11) Uani 1 1 d D U .
H7A H 0.3997 0.4745 0.9128 0.228 Uiso 1 1 calc R . .
H7B H 0.4574 0.4486 0.9685 0.228 Uiso 1 1 calc R . .
C8 C 0.4453(14) 0.3981(13) 0.8531(17) 0.143(8) Uani 1 1 d . U .
H8A H 0.4239 0.4123 0.7990 0.172 Uiso 1 1 calc R . .
H8B H 0.4903 0.4038 0.8455 0.172 Uiso 1 1 calc R . .
N3 N 0.2070(13) 0.6368(18) 0.7482(17) 0.208(11) Uani 1 1 d D U .
H3C H 0.2025 0.6811 0.7449 0.250 Uiso 1 1 calc R . .
H3D H 0.1701 0.6169 0.7385 0.250 Uiso 1 1 calc R . .
C9 C 0.235(2) 0.616(2) 0.831(2) 0.253(14) Uani 1 1 d D U .
H9A H 0.2015 0.6078 0.8741 0.303 Uiso 1 1 calc R . .
H9B H 0.2601 0.6529 0.8542 0.303 Uiso 1 1 calc R . .
C10 C 0.275(2) 0.555(2) 0.825(3) 0.266(15) Uani 1 1 d D U .
H10A H 0.2518 0.5143 0.8116 0.319 Uiso 1 1 calc R . .
H10B H 0.3030 0.5487 0.8753 0.319 Uiso 1 1 calc R . .
C11 C 0.3065(16) 0.585(2) 0.745(3) 0.240(14) Uani 1 1 d D U .
H11A H 0.3350 0.6208 0.7626 0.288 Uiso 1 1 calc R . .
H11B H 0.3302 0.5515 0.7121 0.288 Uiso 1 1 calc R . .
C12 C 0.2553(15) 0.612(2) 0.688(2) 0.210(12) Uani 1 1 d D U .
H12A H 0.2709 0.6488 0.6511 0.252 Uiso 1 1 calc R . .
H12B H 0.2385 0.5777 0.6496 0.252 Uiso 1 1 calc R . .

loop_
_atom_site_aniso_label
_atom_site_aniso_U_11
_atom_site_aniso_U_22
_atom_site_aniso_U_33
_atom_site_aniso_U_23
_atom_site_aniso_U_13
_atom_site_aniso_U_12
In1 0.0938(10) 0.0932(9) 0.0820(7) -0.0119(6) -0.0053(6) 0.0190(7)
Br1 0.128(2) 0.142(2) 0.157(2) -0.0722(19) -0.0152(17) 0.0186(17)
Br2 0.127(2) 0.193(3) 0.0875(13) 0.0056(15) 0.0224(14) 0.0242(19)
Br3 0.145(3) 0.161(3) 0.199(3) -0.039(2) -0.053(2) 0.073(2)
Br4 0.134(2) 0.1058(17) 0.199(3) 0.0398(18) 0.022(2) -0.0052(16)
In2 0.137(2) 0.0933(14) 0.187(3) 0.000 -0.0570(19) 0.000
Br5 0.146(5) 0.226(8) 0.116(4) -0.001(4) 0.026(4) 0.032(5)
Br6 0.105(5) 0.157(8) 0.177(8) -0.019(6) 0.001(5) 0.035(5)
Br7 0.145(8) 0.147(6) 0.180(9) -0.034(7) -0.046(6) 0.006(6)
Br8 0.259(10) 0.117(4) 0.269(13) 0.056(5) -0.051(13) -0.051(7)
In3 0.0601(8) 0.0654(8) 0.0657(7) 0.000 -0.0049(6) 0.000
Br9 0.0825(11) 0.0845(11) 0.0921(11) 0.0100(9) -0.0067(9) 0.0187(9)
Br10 0.0883(13) 0.1235(15) 0.0802(10) 0.0082(10) 0.0191(9) -0.0141(12)
Br11 0.1015(14) 0.0868(12) 0.1076(14) 0.0081(10) -0.0321(12) 0.0161(11)
N1 0.23(2) 0.28(3) 0.29(3) 0.04(2) 0.07(2) 0.04(2)
C1 0.22(2) 0.24(3) 0.19(2) 0.024(18) 0.054(19) 0.13(2)
C2 0.23(2) 0.20(2) 0.127(17) 0.040(15) 0.045(18) 0.08(2)
C3 0.21(2) 0.28(3) 0.135(19) 0.067(18) 0.007(19) 0.07(2)
C4 0.27(3) 0.28(3) 0.23(3) 0.124(19) 0.04(2) 0.05(3)
N2 0.155(16) 0.105(11) 0.125(13) -0.029(10) 0.025(12) 0.016(12)
C5 0.25(2) 0.136(18) 0.121(16) 0.004(15) 0.064(17) 0.00(2)
C6 0.28(3) 0.16(2) 0.18(2) -0.029(19) 0.08(2) 0.03(2)
C7 0.25(3) 0.137(19) 0.18(2) -0.043(17) 0.09(2) 0.01(2)
C8 0.17(2) 0.122(15) 0.135(16) -0.033(14) 0.059(15) -0.031(16)
N3 0.17(2) 0.29(3) 0.164(18) -0.023(19) 0.018(15) 0.09(2)
C9 0.25(3) 0.36(3) 0.153(17) -0.01(3) 0.028(17) 0.11(2)
C10 0.23(3) 0.36(4) 0.21(3) 0.04(2) 0.00(2) 0.11(2)
C11 0.17(2) 0.31(4) 0.24(3) 0.00(2) 0.028(17) 0.10(2)
C12 0.18(2) 0.29(3) 0.160(18) 0.00(2) 0.039(16) 0.06(2)

loop_
_atom_type_symbol
_atom_type_description
_atom_type_scat_dispersion_real
_atom_type_scat_dispersion_imag
_atom_type_scat_source
C C 0.0181 0.0091 'International Tables Vol C Tables 4.2.6.8 and 6.1.1.4'
H H 0.0000 0.0000 'International Tables Vol C Tables 4.2.6.8 and 6.1.1.4'
N N 0.0311 0.0180 'International Tables Vol C Tables 4.2.6.8 and 6.1.1.4'
In In 0.0822 5.0449 'International Tables Vol C Tables 4.2.6.8 and 6.1.1.4'
Br Br -0.6763 1.2805 'International Tables Vol C Tables 4.2.6.8 and 6.1.1.4'

loop_
_geom_angle_atom_site_label_1
_geom_angle_atom_site_label_2
_geom_angle_atom_site_label_3
_geom_angle
_geom_angle_site_symmetry_1
_geom_angle_site_symmetry_3
Br1 In1 Br2 109.80(13) . .
Br1 In1 Br3 108.64(11) . .
Br1 In1 Br4 114.13(12) . .
Br3 In1 Br2 107.40(13) . .
Br3 In1 Br4 108.25(13) . .
Br4 In1 Br2 108.40(12) . .
Br5 In2 Br5 177.3(4) . 3_655
Br6 In2 Br5 100.1(3) 3_655 3_655
Br6 In2 Br5 81.2(3) . 3_655
Br6 In2 Br5 100.1(3) . .
Br6 In2 Br5 81.2(3) 3_655 .
Br6 In2 Br6 121.9(5) . 3_655
Br6 In2 Br7 112.4(2) . .
Br6 In2 Br7 20.0(2) . 3_655
Br6 In2 Br7 20.0(2) 3_655 .
Br6 In2 Br7 112.4(2) 3_655 3_655
Br7 In2 Br5 100.4(3) 3_655 3_655
Br7 In2 Br5 100.4(3) . .
Br7 In2 Br5 81.2(3) 3_655 .
Br7 In2 Br5 81.2(3) . 3_655
Br7 In2 Br7 109.8(6) 3_655 .
Br8 In2 Br5 74.2(3) . 3_655
Br8 In2 Br5 103.1(3) 3_655 3_655
Br8 In2 Br5 74.2(3) 3_655 .
Br8 In2 Br5 103.1(3) . .
Br8 In2 Br6 116.4(4) 3_655 .
Br8 In2 Br6 119.6(5) 3_655 3_655
Br8 In2 Br6 119.6(5) . .
Br8 In2 Br6 116.4(4) . 3_655
Br8 In2 Br7 131.1(4) . 3_655
Br8 In2 Br7 116.9(4) 3_655 3_655
Br8 In2 Br7 116.9(4) . .
Br8 In2 Br7 131.1(4) 3_655 .
Br8 In2 Br8 30.2(5) . 3_655
Br7 Br6 In2 81.5(12) 3_655 .
Br6 Br7 In2 78.5(12) 3_655 .
Br8 Br8 In2 74.9(2) 3_655 .
Br9 In3 Br9 90.17(10) . 3_656
Br10 In3 Br9 89.65(7) . .
Br10 In3 Br9 88.56(7) . 3_656
Br10 In3 Br9 89.65(7) 3_656 3_656
Br10 In3 Br9 88.56(7) 3_656 .
Br10 In3 Br10 177.46(12) . 3_656
Br11 In3 Br9 179.10(8) 3_656 3_656
Br11 In3 Br9 179.10(8) . .
Br11 In3 Br9 88.99(6) . 3_656
Br11 In3 Br9 88.99(6) 3_656 .
Br11 In3 Br10 90.66(8) 3_656 3_656
Br11 In3 Br10 91.11(7) 3_656 .
Br11 In3 Br10 91.11(7) . 3_656
Br11 In3 Br10 90.66(8) . .
Br11 In3 Br11 91.85(10) . 3_656
H1A N1 H1B 109.8 . .
C1 N1 H1A 112.2 . .
C1 N1 H1B 112.2 . .
C4 N1 H1A 112.2 . .
C4 N1 H1B 112.2 . .
C4 N1 C1 98(3) . .
N1 C1 H1C 109.0 . .
N1 C1 H1D 109.0 . .
N1 C1 C2 113(3) . .
H1C C1 H1D 107.8 . .
C2 C1 H1C 109.0 . .
C2 C1 H1D 109.0 . .
C1 C2 H2A 110.6 . .
C1 C2 H2B 110.6 . .
H2A C2 H2B 108.7 . .
C3 C2 C1 106(3) . .
C3 C2 H2A 110.6 . .
C3 C2 H2B 110.6 . .
C2 C3 H3A 111.6 . .
C2 C3 H3B 111.6 . .
H3A C3 H3B 109.4 . .
C4 C3 C2 101(3) . .
C4 C3 H3A 111.6 . .
C4 C3 H3B 111.6 . .
N1 C4 C3 117(3) . .
N1 C4 H4A 108.2 . .
N1 C4 H4B 108.2 . .
C3 C4 H4A 108.2 . .
C3 C4 H4B 108.2 . .
H4A C4 H4B 107.3 . .
H2C N2 H2D 108.1 . .
C5 N2 H2C 109.6 . .
C5 N2 H2D 109.6 . .
C8 N2 H2C 109.6 . .
C8 N2 H2D 109.6 . .
C8 N2 C5 110.4(18) . .
N2 C5 H5A 109.8 . .
N2 C5 H5B 109.8 . .
H5A C5 H5B 108.2 . .
C6 C5 N2 110(2) . .
C6 C5 H5A 109.8 . .
C6 C5 H5B 109.8 . .
C5 C6 H6A 111.4 . .
C5 C6 H6B 111.4 . .
C5 C6 C7 102(3) . .
H6A C6 H6B 109.2 . .
C7 C6 H6A 111.4 . .
C7 C6 H6B 111.4 . .
C6 C7 H7A 109.5 . .
C6 C7 H7B 109.5 . .
H7A C7 H7B 108.1 . .
C8 C7 C6 111(2) . .
C8 C7 H7A 109.5 . .
C8 C7 H7B 109.5 . .
N2 C8 C7 101(2) . .
N2 C8 H8A 111.5 . .
N2 C8 H8B 111.5 . .
C7 C8 H8A 111.5 . .
C7 C8 H8B 111.5 . .
H8A C8 H8B 109.3 . .
H3C N3 H3D 109.7 . .
C9 N3 H3C 112.1 . .
C9 N3 H3D 112.1 . .
C9 N3 C12 99(3) . .
C12 N3 H3C 112.1 . .
C12 N3 H3D 112.1 . .
N3 C9 H9A 108.7 . .
N3 C9 H9B 108.7 . .
N3 C9 C10 114(3) . .
H9A C9 H9B 107.6 . .
C10 C9 H9A 108.7 . .
C10 C9 H9B 108.7 . .
C9 C10 H10A 113.8 . .
C9 C10 H10B 113.8 . .
C9 C10 C11 89(3) . .
H10A C10 H10B 111.1 . .
C11 C10 H10A 113.8 . .
C11 C10 H10B 113.8 . .
C10 C11 H11A 110.5 . .
C10 C11 H11B 110.5 . .
H11A C11 H11B 108.7 . .
C12 C11 C10 106(3) . .
C12 C11 H11A 110.5 . .
C12 C11 H11B 110.5 . .
N3 C12 C11 107(3) . .
N3 C12 H12A 110.3 . .
N3 C12 H12B 110.3 . .
C11 C12 H12A 110.3 . .
C11 C12 H12B 110.3 . .
H12A C12 H12B 108.6 . .

loop_
_geom_bond_atom_site_label_1
_geom_bond_atom_site_label_2
_geom_bond_distance
_geom_bond_site_symmetry_2
In1 Br1 2.472(3) .
In1 Br2 2.505(3) .
In1 Br3 2.473(3) .
In1 Br4 2.480(3) .
In2 Br5 2.779(6) .
In2 Br5 2.779(6) 3_655
In2 Br6 2.409(10) 3_655
In2 Br6 2.409(10) .
In2 Br7 2.431(10) 3_655
In2 Br7 2.431(10) .
In2 Br8 2.353(7) 3_655
In2 Br8 2.353(7) .
Br6 Br7 0.842(10) 3_655
Br7 Br6 0.842(10) 3_655
Br8 Br8 1.23(2) 3_655
In3 Br9 2.685(2) .
In3 Br9 2.685(2) 3_656
In3 Br10 2.6644(18) .
In3 Br10 2.6644(18) 3_656
In3 Br11 2.647(2) 3_656
In3 Br11 2.647(2) .
N1 H1A 0.8900 .
N1 H1B 0.8900 .
N1 C1 1.432(19) .
N1 C4 1.425(19) .
C1 H1C 0.9700 .
C1 H1D 0.9700 .
C1 C2 1.476(19) .
C2 H2A 0.9700 .
C2 H2B 0.9700 .
C2 C3 1.467(18) .
C3 H3A 0.9700 .
C3 H3B 0.9700 .
C3 C4 1.466(19) .
C4 H4A 0.9700 .
C4 H4B 0.9700 .
N2 H2C 0.8900 .
N2 H2D 0.8900 .
N2 C5 1.45(3) .
N2 C8 1.41(3) .
C5 H5A 0.9700 .
C5 H5B 0.9700 .
C5 C6 1.37(3) .
C6 H6A 0.9700 .
C6 H6B 0.9700 .
C6 C7 1.472(18) .
C7 H7A 0.9700 .
C7 H7B 0.9700 .
C7 C8 1.47(3) .
C8 H8A 0.9700 .
C8 H8B 0.9700 .
N3 H3C 0.8900 .
N3 H3D 0.8900 .
N3 C9 1.434(19) .
N3 C12 1.445(18) .
C9 H9A 0.9700 .
C9 H9B 0.9700 .
C9 C10 1.495(19) .
C10 H10A 0.9700 .
C10 H10B 0.9700 .
C10 C11 1.496(19) .
C11 H11A 0.9700 .
C11 H11B 0.9700 .
C11 C12 1.479(19) .
C12 H12A 0.9700 .
C12 H12B 0.9700 .
